data_7008026
loop_
_publ_author_name
'Goicoechea, Jose M.'
'Mahon, Mary F.'
'Whittlesey, Michael K.'
'Kumar, P. G. Anil'
'Pregosin, Paul S.'

_publ_section_title
;
 Mononuclear and dinuclear complexes with a [Ru(tBu2PCH2CH2PtBu2)(CO)]
 core.
;
_journal_issue 3
_journal_name_full 'Dalton transactions (Cambridge, England : 2003)'
_journal_page_first 588
_journal_page_last 597
_journal_paper_doi 10.1039/b415812a
_journal_year 2005
_chemical_formula_sum 'C43 H83 Cl11 F6 O8 P4 Ru2 S2'
_chemical_formula_weight 1622.18
_chemical_name_systematic
;
?
;
_space_group_IT_number 19
_symmetry_cell_setting orthorhombic
_symmetry_space_group_name_Hall 'P 2ac 2ab'
_symmetry_space_group_name_H-M 'P 21 21 21'
_atom_sites_solution_hydrogens geom
_atom_sites_solution_primary direct
_atom_sites_solution_secondary difmap
_audit_creation_method SHELXL-97
_cell_angle_alpha 90.00
_cell_angle_beta 90.00
_cell_angle_gamma 90.00
_cell_formula_units_Z 4
_cell_length_a 10.8689(1)
_cell_length_b 20.1360(2)
_cell_length_c 31.2785(4)
_cell_measurement_temperature 150(2)
_cell_volume 6845.49(13)
_computing_cell_refinement 'HKL Scalepack (Otwinowski & Minor 1997)'
_computing_data_reduction 'Denzo and Scalepack (otwinowski & Minor, 1997)'
_computing_molecular_graphics 'ORTEX (P.McArdle, 1995)'
_computing_publication_material 'SHELXL-97/2 (Sheldrick,1997)'
_computing_structure_refinement 'SHELXL-97 (Sheldrick, 1997)'
_computing_structure_solution 'SHELXS-97 (Sheldrick, 1990)'
_diffrn_ambient_temperature 150(2)
_diffrn_measured_fraction_theta_full 0.996
_diffrn_measured_fraction_theta_max 0.996
_diffrn_measurement_device_type KappaCCD
_diffrn_measurement_method KappaCCD
_diffrn_radiation_monochromator graphite
_diffrn_radiation_source 'fine-focus sealed tube'
_diffrn_radiation_type MoK\a
_diffrn_radiation_wavelength 0.71073
_diffrn_reflns_av_R_equivalents 0.0757
_diffrn_reflns_av_sigmaI/netI 0.0515
_diffrn_reflns_limit_h_max 15
_diffrn_reflns_limit_h_min -15
_diffrn_reflns_limit_k_max 28
_diffrn_reflns_limit_k_min -28
_diffrn_reflns_limit_l_max 44
_diffrn_reflns_limit_l_min -43
_diffrn_reflns_number 102369
_diffrn_reflns_theta_full 30.00
_diffrn_reflns_theta_max 30.00
_diffrn_reflns_theta_min 3.61
_exptl_absorpt_coefficient_mu 1.084
_exptl_absorpt_correction_T_max 0.910
_exptl_absorpt_correction_T_min 0.681
_exptl_absorpt_correction_type multi-scan
_exptl_crystal_density_diffrn 1.574
_exptl_crystal_density_method 'not measured'
_exptl_crystal_description tabloid
_exptl_crystal_F_000 3304
_exptl_crystal_size_max 0.50
_exptl_crystal_size_mid 0.50
_exptl_crystal_size_min 0.13
_refine_diff_density_max 1.232
_refine_diff_density_min -0.934
_refine_diff_density_rms 0.088
_refine_ls_abs_structure_details 'Flack H D (1983), Acta Cryst. A39, 876-881'
_refine_ls_abs_structure_Flack -0.03(2)
_refine_ls_extinction_method none
_refine_ls_goodness_of_fit_ref 1.003
_refine_ls_hydrogen_treatment constr
_refine_ls_matrix_type full
_refine_ls_number_parameters 818
_refine_ls_number_reflns 19835
_refine_ls_number_restraints 15
_refine_ls_restrained_S_all 1.003
_refine_ls_R_factor_all 0.0597
_refine_ls_R_factor_gt 0.0437
_refine_ls_shift/su_max 0.001
_refine_ls_shift/su_mean 0.000
_refine_ls_structure_factor_coef Fsqd
_refine_ls_weighting_details
; calc
[1.00000+0.00000exp(0.00(sin\q/\l)^2^)]/
[\s^2^(Fo^2^)+0.0000+8.3294*P+(0.0453P)^2^+0.0000sin\q/\l]
where P = 0.00000Fo^2^ + 1.00000Fc^2^
;
_refine_ls_weighting_scheme calc
_refine_ls_wR_factor_gt 0.0967
_refine_ls_wR_factor_ref 0.1035
_reflns_number_gt 16545
_reflns_number_total 19835
_reflns_threshold_expression >2sigma(I)
_cod_data_source_file b415812a.txt
_cod_data_source_block c:\word_f~1\papers\inorga~1\mkw\august~1\k03mkw2\k03mkw2
_cod_depositor_comments
;
The following automatic conversions were performed:
'_symmetry_cell_setting' value 'Orthorhombic' changed to 'orthorhombic'
according to '/home/saulius/struct/CIF-dictionaries/cif_core.dic'
dictionary named 'cif_core.dic' version 2.4.1 from
2010-06-29.

'_exptl_absorpt_correction_type' value 'Multi-Scan' changed
to 'multi-scan' according to
'/home/saulius/struct/CIF-dictionaries/cif_core.dic' dictionary named
'cif_core.dic' version 2.4.1 from 2010-06-29.

Automatic conversion script
Id: cif_fix_enum 1527 2010-12-29 10:47:43Z saulius 
;
_cod_original_sg_symbol_H-M P212121
_cod_database_code 7008026

loop_
_symmetry_equiv_pos_as_xyz
'x, y, z'
'-x+1/2, -y, z+1/2'
'x+1/2, -y+1/2, -z'
'-x, y+1/2, -z+1/2'

loop_
_atom_site_label
_atom_site_type_symbol
_atom_site_fract_x
_atom_site_fract_y
_atom_site_fract_z
_atom_site_U_iso_or_equiv
_atom_site_adp_type
_atom_site_occupancy
_atom_site_symmetry_multiplicity
_atom_site_calc_flag
_atom_site_refinement_flags
_atom_site_disorder_assembly
_atom_site_disorder_group
Ru1 Ru 0.30330(2) -0.027181(13) 0.351432(8) 0.02039(6) Uani 1 1 d . . .
Ru2 Ru 0.18121(2) 0.026328(14) 0.246967(8) 0.02136(6) Uani 1 1 d . . .
Cl1 Cl 0.12871(8) 0.03969(4) 0.32379(3) 0.02558(17) Uani 1 1 d . . .
Cl2 Cl 0.33312(9) -0.05414(4) 0.27503(3) 0.02667(18) Uani 1 1 d . . .
Cl3 Cl 0.21692(13) 0.19446(8) 0.04240(6) 0.0746(5) Uani 1 1 d . . .
Cl4 Cl 0.00160(19) 0.25671(9) 0.00700(4) 0.0780(5) Uani 1 1 d . . .
Cl5 Cl 0.03835(14) 0.25636(6) 0.09737(4) 0.0518(3) Uani 1 1 d . . .
Cl6 Cl -0.2081(2) 0.15624(12) 0.39329(9) 0.1171(9) Uani 1 1 d . . .
Cl7 Cl -0.06707(19) 0.23861(11) 0.44872(12) 0.1378(12) Uani 1 1 d . . .
Cl8 Cl -0.33024(16) 0.25108(8) 0.44539(9) 0.0969(7) Uani 1 1 d . . .
Cl9 Cl 0.5775(3) -0.13191(17) 0.05083(12) 0.1098(9) Uani 0.75 1 d PD A 1
Cl10 Cl 0.8341(4) -0.1552(3) 0.04525(13) 0.177(2) Uani 0.75 1 d PD A 1
Cl11 Cl 0.7193(4) -0.16502(17) 0.12577(13) 0.1220(16) Uani 0.75 1 d PD A 1
Cl9A Cl 0.5660(8) -0.1630(4) 0.1030(4) 0.115(4) Uani 0.25 1 d PD B 2
Cl9B Cl 0.7242(7) -0.1319(4) 0.1741(4) 0.098(3) Uani 0.25 1 d PD B 2
Cl9C Cl 0.8202(8) -0.1910(5) 0.0973(7) 0.215(10) Uani 0.25 1 d PD B 2
S1 S 0.43238(9) 0.09276(5) 0.29239(3) 0.02675(18) Uani 1 1 d . . .
S1A S 0.8543(2) 0.03238(11) 0.04679(7) 0.0384(4) Uani 0.50 1 d P C 1
S1B S 0.8332(2) 0.07460(12) 0.07240(8) 0.0458(5) Uani 0.50 1 d P D 3
P1 P 0.27307(10) 0.00173(5) 0.42416(3) 0.0266(2) Uani 1 1 d . . .
P2 P 0.46453(9) -0.09730(5) 0.37624(3) 0.0267(2) Uani 1 1 d . . .
P3 P 0.03350(9) 0.10451(5) 0.22287(3) 0.02568(19) Uani 1 1 d . . .
P4 P 0.23107(10) 0.01044(5) 0.17331(3) 0.0307(2) Uani 1 1 d . . .
F1 F 0.5640(3) 0.18205(15) 0.33117(10) 0.0572(8) Uani 1 1 d . . .
F2 F 0.3749(3) 0.21034(12) 0.32298(9) 0.0497(7) Uani 1 1 d . . .
F3 F 0.4975(3) 0.21119(14) 0.26900(10) 0.0612(9) Uani 1 1 d . . .
F1A F 0.7798(8) 0.1502(4) 0.0665(3) 0.085(3) Uani 0.50 1 d P C 1
F2A F 0.6302(14) 0.0906(11) 0.0366(4) 0.076(6) Uani 0.50 1 d P C 1
F3A F 0.7747(14) 0.1315(6) -0.0045(3) 0.048(2) Uani 0.50 1 d P C 1
F1B F 0.7842(18) 0.1262(10) 0.0054(5) 0.115(7) Uani 0.50 1 d P D 3
F2B F 0.7357(10) 0.0232(5) 0.0035(3) 0.105(3) Uani 0.50 1 d P D 3
F3B F 0.635(2) 0.0994(11) 0.0402(7) 0.101(7) Uani 0.50 1 d P D 3
O1 O 0.3241(2) 0.09986(12) 0.26505(8) 0.0266(5) Uani 1 1 d . . .
O2 O 0.4066(2) 0.06447(12) 0.33438(8) 0.0256(5) Uani 1 1 d . . .
O3 O 0.5402(3) 0.06837(15) 0.27163(9) 0.0365(6) Uani 1 1 d . . .
O4 O 0.1188(3) -0.13377(14) 0.34459(9) 0.0374(7) Uani 1 1 d . . .
O5 O 0.0204(3) -0.09140(14) 0.25185(10) 0.0429(7) Uani 1 1 d . . .
O1A O 0.8261(9) -0.0107(4) 0.0120(3) 0.067(2) Uani 0.50 1 d P C 1
O2A O 0.9779(18) 0.0594(13) 0.0452(6) 0.047(3) Uani 0.50 1 d P C 1
O3A O 0.8153(16) 0.0076(7) 0.0873(4) 0.061(3) Uani 0.50 1 d P C 1
O1B O 0.8251(9) 0.1400(4) 0.0903(2) 0.056(2) Uani 0.50 1 d P D 3
O2B O 0.9510(17) 0.0570(13) 0.0554(6) 0.057(4) Uani 0.50 1 d P D 3
O3B O 0.7788(16) 0.0236(7) 0.0979(4) 0.059(4) Uani 0.50 1 d P D 3
C1 C 0.4696(4) 0.1794(2) 0.30503(14) 0.0393(10) Uani 1 1 d . . .
C2 C 0.1934(4) -0.09450(18) 0.35125(11) 0.0290(7) Uani 1 1 d . . .
C3 C 0.0763(4) -0.04337(19) 0.24642(13) 0.0313(8) Uani 1 1 d . . .
C4 C 0.3638(4) -0.0586(2) 0.45588(12) 0.0350(9) Uani 1 1 d . . .
H4A H 0.3857 -0.0378 0.4836 0.042 Uiso 1 1 calc R . .
H4B H 0.3115 -0.0976 0.4621 0.042 Uiso 1 1 calc R . .
C5 C 0.4811(4) -0.0822(2) 0.43417(12) 0.0332(9) Uani 1 1 d . . .
H5A H 0.5085 -0.1239 0.4481 0.040 Uiso 1 1 calc R . .
H5B H 0.5462 -0.0485 0.4386 0.040 Uiso 1 1 calc R . .
C6 C 0.3359(5) 0.0867(2) 0.43947(12) 0.0402(10) Uani 1 1 d . . .
C7 C 0.3169(7) 0.1044(3) 0.48690(14) 0.0598(15) Uani 1 1 d . . .
H7A H 0.3574 0.1467 0.4932 0.090 Uiso 1 1 calc R . .
H7B H 0.3525 0.0694 0.5049 0.090 Uiso 1 1 calc R . .
H7C H 0.2287 0.1082 0.4929 0.090 Uiso 1 1 calc R . .
C8 C 0.2753(5) 0.1408(2) 0.41176(16) 0.0468(12) Uani 1 1 d . . .
H8A H 0.1920 0.1496 0.4223 0.070 Uiso 1 1 calc R . .
H8B H 0.2712 0.1256 0.3820 0.070 Uiso 1 1 calc R . .
H8C H 0.3242 0.1816 0.4133 0.070 Uiso 1 1 calc R . .
C9 C 0.4739(5) 0.0855(2) 0.43174(15) 0.0463(11) Uani 1 1 d . . .
H9A H 0.4905 0.0683 0.4030 0.069 Uiso 1 1 calc R . .
H9B H 0.5134 0.0569 0.4530 0.069 Uiso 1 1 calc R . .
H9C H 0.5068 0.1307 0.4342 0.069 Uiso 1 1 calc R . .
C10 C 0.1136(4) -0.0072(2) 0.44847(13) 0.0361(9) Uani 1 1 d . . .
C11 C 0.0333(5) 0.0530(3) 0.43894(16) 0.0519(13) Uani 1 1 d . . .
H11A H -0.0508 0.0445 0.4488 0.078 Uiso 1 1 calc R . .
H11B H 0.0326 0.0614 0.4081 0.078 Uiso 1 1 calc R . .
H11C H 0.0664 0.0920 0.4538 0.078 Uiso 1 1 calc R . .
C12 C 0.1215(5) -0.0178(3) 0.49741(13) 0.0492(12) Uani 1 1 d . . .
H12A H 0.1694 0.0183 0.5103 0.074 Uiso 1 1 calc R . .
H12B H 0.1617 -0.0604 0.5034 0.074 Uiso 1 1 calc R . .
H12C H 0.0384 -0.0180 0.5096 0.074 Uiso 1 1 calc R . .
C13 C 0.0477(5) -0.0682(2) 0.42990(15) 0.0459(11) Uani 1 1 d . . .
H13A H -0.0303 -0.0750 0.4450 0.069 Uiso 1 1 calc R . .
H13B H 0.0999 -0.1075 0.4334 0.069 Uiso 1 1 calc R . .
H13C H 0.0316 -0.0610 0.3994 0.069 Uiso 1 1 calc R . .
C14 C 0.4268(4) -0.19012(19) 0.37265(14) 0.0363(9) Uani 1 1 d . . .
C15 C 0.3240(5) -0.2048(2) 0.40487(15) 0.0417(10) Uani 1 1 d . . .
H15A H 0.2601 -0.1707 0.4026 0.063 Uiso 1 1 calc R . .
H15B H 0.3581 -0.2047 0.4339 0.063 Uiso 1 1 calc R . .
H15C H 0.2883 -0.2484 0.3988 0.063 Uiso 1 1 calc R . .
C16 C 0.5348(5) -0.2351(2) 0.38512(18) 0.0513(13) Uani 1 1 d . . .
H16A H 0.5039 -0.2796 0.3919 0.077 Uiso 1 1 calc R . .
H16B H 0.5765 -0.2166 0.4102 0.077 Uiso 1 1 calc R . .
H16C H 0.5929 -0.2379 0.3612 0.077 Uiso 1 1 calc R . .
C17 C 0.3881(5) -0.2091(2) 0.32720(16) 0.0448(11) Uani 1 1 d . . .
H17A H 0.3731 -0.2570 0.3258 0.067 Uiso 1 1 calc R . .
H17B H 0.4539 -0.1972 0.3072 0.067 Uiso 1 1 calc R . .
H17C H 0.3128 -0.1851 0.3196 0.067 Uiso 1 1 calc R . .
C18 C 0.6276(4) -0.0832(2) 0.35588(14) 0.0361(9) Uani 1 1 d . . .
C19 C 0.6594(4) -0.0096(2) 0.35911(16) 0.0423(10) Uani 1 1 d . . .
H19A H 0.7434 -0.0024 0.3487 0.063 Uiso 1 1 calc R . .
H19B H 0.6538 0.0046 0.3890 0.063 Uiso 1 1 calc R . .
H19C H 0.6017 0.0162 0.3417 0.063 Uiso 1 1 calc R . .
C20 C 0.6369(5) -0.1046(3) 0.30862(15) 0.0491(12) Uani 1 1 d . . .
H20A H 0.5758 -0.0803 0.2917 0.074 Uiso 1 1 calc R . .
H20B H 0.6214 -0.1524 0.3063 0.074 Uiso 1 1 calc R . .
H20C H 0.7195 -0.0946 0.2978 0.074 Uiso 1 1 calc R . .
C21 C 0.7264(5) -0.1199(3) 0.38180(19) 0.0554(14) Uani 1 1 d . . .
H21A H 0.7238 -0.1673 0.3749 0.083 Uiso 1 1 calc R . .
H21B H 0.7108 -0.1136 0.4124 0.083 Uiso 1 1 calc R . .
H21C H 0.8077 -0.1020 0.3746 0.083 Uiso 1 1 calc R . .
C22 C 0.0228(4) 0.0938(2) 0.16447(12) 0.0343(9) Uani 1 1 d . . .
H22A H -0.0409 0.0600 0.1583 0.041 Uiso 1 1 calc R . .
H22B H -0.0048 0.1363 0.1517 0.041 Uiso 1 1 calc R . .
C23 C 0.1427(4) 0.0728(2) 0.14282(12) 0.0374(9) Uani 1 1 d . . .
H23A H 0.1947 0.1126 0.1386 0.045 Uiso 1 1 calc R . .
H23B H 0.1233 0.0544 0.1143 0.045 Uiso 1 1 calc R . .
C24 C 0.0784(4) 0.19448(19) 0.23216(14) 0.0351(9) Uani 1 1 d . . .
C25 C -0.0185(5) 0.2447(2) 0.21622(17) 0.0456(11) Uani 1 1 d . . .
H25A H -0.0923 0.2416 0.2341 0.068 Uiso 1 1 calc R . .
H25B H -0.0400 0.2345 0.1865 0.068 Uiso 1 1 calc R . .
H25C H 0.0153 0.2897 0.2179 0.068 Uiso 1 1 calc R . .
C26 C 0.1949(5) 0.2077(2) 0.20611(15) 0.0425(10) Uani 1 1 d . . .
H26A H 0.1766 0.2029 0.1756 0.064 Uiso 1 1 calc R . .
H26B H 0.2588 0.1758 0.2143 0.064 Uiso 1 1 calc R . .
H26C H 0.2241 0.2529 0.2118 0.064 Uiso 1 1 calc R . .
C27 C 0.1051(5) 0.2070(2) 0.27962(15) 0.0408(10) Uani 1 1 d . . .
H27A H 0.1467 0.2499 0.2829 0.061 Uiso 1 1 calc R . .
H27B H 0.1581 0.1716 0.2907 0.061 Uiso 1 1 calc R . .
H27C H 0.0276 0.2076 0.2956 0.061 Uiso 1 1 calc R . .
C28 C -0.1327(4) 0.0946(2) 0.23968(14) 0.0356(9) Uani 1 1 d . . .
C29 C -0.1557(4) 0.1234(3) 0.28460(14) 0.0461(11) Uani 1 1 d . . .
H29A H -0.2383 0.1108 0.2943 0.069 Uiso 1 1 calc R . .
H29B H -0.1493 0.1719 0.2836 0.069 Uiso 1 1 calc R . .
H29C H -0.0943 0.1057 0.3045 0.069 Uiso 1 1 calc R . .
C30 C -0.2214(4) 0.1274(3) 0.20753(17) 0.0496(12) Uani 1 1 d . . .
H30A H -0.2210 0.1023 0.1807 0.074 Uiso 1 1 calc R . .
H30B H -0.1947 0.1731 0.2020 0.074 Uiso 1 1 calc R . .
H30C H -0.3048 0.1278 0.2194 0.074 Uiso 1 1 calc R . .
C31 C -0.1679(4) 0.0210(2) 0.24190(16) 0.0464(11) Uani 1 1 d . . .
H31A H -0.2568 0.0169 0.2464 0.070 Uiso 1 1 calc R . .
H31B H -0.1241 -0.0002 0.2657 0.070 Uiso 1 1 calc R . .
H31C H -0.1454 -0.0009 0.2150 0.070 Uiso 1 1 calc R . .
C32 C 0.1812(5) -0.0728(2) 0.15044(13) 0.0412(10) Uani 1 1 d . . .
C33 C 0.0400(5) -0.0731(2) 0.14837(15) 0.0455(11) Uani 1 1 d . . .
H33A H 0.0108 -0.1188 0.1445 0.068 Uiso 1 1 calc R . .
H33B H 0.0127 -0.0458 0.1242 0.068 Uiso 1 1 calc R . .
H33C H 0.0065 -0.0550 0.1750 0.068 Uiso 1 1 calc R . .
C34 C 0.2295(6) -0.1301(2) 0.17728(17) 0.0536(13) Uani 1 1 d . . .
H34A H 0.2051 -0.1238 0.2072 0.080 Uiso 1 1 calc R . .
H34B H 0.3195 -0.1316 0.1753 0.080 Uiso 1 1 calc R . .
H34C H 0.1951 -0.1720 0.1666 0.080 Uiso 1 1 calc R . .
C35 C 0.2245(6) -0.0836(3) 0.10402(16) 0.0619(15) Uani 1 1 d . . .
H35A H 0.3130 -0.0929 0.1038 0.093 Uiso 1 1 calc R . .
H35B H 0.2080 -0.0436 0.0872 0.093 Uiso 1 1 calc R . .
H35C H 0.1801 -0.1213 0.0916 0.093 Uiso 1 1 calc R . .
C36 C 0.3945(4) 0.0287(3) 0.15499(12) 0.0398(9) Uani 1 1 d . . .
C37 C 0.4847(5) -0.0227(3) 0.17219(16) 0.0557(13) Uani 1 1 d . . .
H37A H 0.5686 -0.0103 0.1640 0.084 Uiso 1 1 calc R . .
H37B H 0.4649 -0.0664 0.1602 0.084 Uiso 1 1 calc R . .
H37C H 0.4785 -0.0245 0.2034 0.084 Uiso 1 1 calc R . .
C38 C 0.4082(5) 0.0341(3) 0.10582(14) 0.0558(14) Uani 1 1 d . . .
H38A H 0.4905 0.0507 0.0988 0.084 Uiso 1 1 calc R . .
H38B H 0.3461 0.0649 0.0946 0.084 Uiso 1 1 calc R . .
H38C H 0.3965 -0.0098 0.0929 0.084 Uiso 1 1 calc R . .
C39 C 0.4342(5) 0.0977(3) 0.17172(14) 0.0492(12) Uani 1 1 d . . .
H39A H 0.4344 0.0975 0.2031 0.074 Uiso 1 1 calc R . .
H39B H 0.3764 0.1315 0.1614 0.074 Uiso 1 1 calc R . .
H39C H 0.5171 0.1080 0.1613 0.074 Uiso 1 1 calc R . .
C40 C 0.0606(4) 0.2117(2) 0.05018(15) 0.0361(8) Uani 1 1 d . . .
H40 H 0.0150 0.1687 0.0524 0.043 Uiso 1 1 calc R . .
C41 C -0.2049(6) 0.1960(3) 0.4401(2) 0.0681(17) Uani 1 1 d . . .
H41 H -0.2127 0.1618 0.4631 0.082 Uiso 1 1 calc R . .
C42 C 0.7178(7) -0.1249(4) 0.0771(2) 0.063(2) Uani 0.75 1 d PD A 1
H42 H 0.7340 -0.0767 0.0823 0.075 Uiso 0.75 1 calc PR A 1
C1A C 0.7607(12) 0.1049(8) 0.0388(4) 0.051(3) Uani 0.50 1 d P C 1
C42A C 0.7127(11) -0.1364(11) 0.1191(6) 0.102(19) Uani 0.25 1 d PD B 2
H42A H 0.7276 -0.0911 0.1070 0.122 Uiso 0.25 1 calc PR B 2
C1B C 0.7352(13) 0.0837(10) 0.0260(4) 0.059(4) Uani 0.50 1 d P D 3

loop_
_atom_site_aniso_label
_atom_site_aniso_U_11
_atom_site_aniso_U_22
_atom_site_aniso_U_33
_atom_site_aniso_U_23
_atom_site_aniso_U_13
_atom_site_aniso_U_12
Ru1 0.02531(13) 0.01920(11) 0.01664(11) 0.00055(10) -0.00187(10) 0.00124(11)
Ru2 0.02247(12) 0.02330(12) 0.01831(11) 0.00309(10) -0.00111(10) 0.00115(11)
Cl1 0.0261(4) 0.0294(4) 0.0212(4) 0.0047(3) 0.0033(3) 0.0055(3)
Cl2 0.0319(5) 0.0292(4) 0.0190(3) -0.0015(3) -0.0029(3) 0.0088(3)
Cl3 0.0421(7) 0.0743(9) 0.1075(13) -0.0325(9) 0.0022(8) 0.0043(6)
Cl4 0.1125(14) 0.0845(11) 0.0370(7) -0.0019(7) -0.0181(8) 0.0272(10)
Cl5 0.0714(9) 0.0517(7) 0.0322(5) -0.0008(5) 0.0021(5) 0.0041(6)
Cl6 0.0985(16) 0.1173(17) 0.1355(19) -0.0480(15) -0.0475(15) 0.0357(14)
Cl7 0.0635(12) 0.0864(13) 0.263(3) -0.0794(19) -0.0258(17) 0.0054(10)
Cl8 0.0580(9) 0.0498(8) 0.183(2) -0.0196(11) -0.0043(12) 0.0058(7)
Cl9 0.0687(16) 0.128(2) 0.132(2) -0.028(2) -0.0139(17) -0.0004(15)
Cl10 0.099(3) 0.324(7) 0.108(3) -0.076(3) -0.012(2) 0.095(3)
Cl11 0.171(4) 0.080(2) 0.115(3) 0.041(2) -0.007(2) -0.017(2)
Cl9A 0.071(5) 0.075(5) 0.200(11) -0.048(6) -0.013(6) -0.001(4)
Cl9B 0.069(5) 0.058(4) 0.167(9) 0.018(5) -0.034(5) -0.004(3)
Cl9C 0.056(5) 0.087(6) 0.50(3) -0.160(12) 0.024(10) -0.028(4)
S1 0.0238(4) 0.0306(4) 0.0259(4) 0.0043(3) -0.0006(3) -0.0026(3)
S1A 0.0379(11) 0.0445(11) 0.0328(9) -0.0058(10) 0.0035(9) -0.0039(9)
S1B 0.0482(14) 0.0465(12) 0.0426(12) 0.0067(10) -0.0122(11) -0.0074(11)
P1 0.0377(5) 0.0247(4) 0.0175(4) -0.0007(3) -0.0004(4) 0.0000(4)
P2 0.0300(5) 0.0248(4) 0.0253(4) 0.0018(4) -0.0059(4) 0.0053(4)
P3 0.0238(5) 0.0273(4) 0.0259(4) 0.0077(4) -0.0012(4) 0.0019(4)
P4 0.0333(5) 0.0401(6) 0.0187(4) 0.0006(4) -0.0022(4) 0.0040(4)
F1 0.0516(18) 0.0506(16) 0.070(2) 0.0010(14) -0.0227(15) -0.0177(14)
F2 0.0548(17) 0.0303(12) 0.0639(18) -0.0041(12) -0.0021(14) -0.0023(12)
F3 0.083(2) 0.0461(16) 0.0541(17) 0.0174(13) 0.0036(16) -0.0257(16)
F1A 0.081(6) 0.079(5) 0.095(6) -0.042(5) 0.003(5) 0.018(4)
F2A 0.024(6) 0.161(16) 0.044(4) 0.014(6) -0.002(4) -0.027(7)
F3A 0.055(5) 0.066(5) 0.024(4) 0.028(4) 0.001(3) 0.011(4)
F1B 0.062(7) 0.201(14) 0.081(10) 0.111(8) -0.005(6) 0.005(7)
F2B 0.130(8) 0.109(7) 0.077(5) -0.036(5) -0.038(5) -0.029(7)
F3B 0.061(11) 0.075(7) 0.167(15) -0.002(9) 0.010(9) -0.019(7)
O1 0.0269(13) 0.0285(12) 0.0244(12) 0.0048(9) -0.0002(10) -0.0039(11)
O2 0.0255(13) 0.0270(12) 0.0244(12) 0.0036(10) -0.0006(10) 0.0024(10)
O3 0.0262(14) 0.0498(17) 0.0334(14) 0.0039(13) 0.0038(12) -0.0005(12)
O4 0.0431(17) 0.0339(14) 0.0353(15) 0.0016(12) -0.0080(13) -0.0123(13)
O5 0.0479(18) 0.0319(14) 0.0490(17) 0.0118(14) -0.0134(15) -0.0122(13)
O1A 0.069(6) 0.065(5) 0.068(5) -0.025(4) 0.000(5) -0.005(4)
O2A 0.030(7) 0.064(6) 0.048(7) 0.001(5) 0.016(4) -0.004(5)
O3A 0.090(9) 0.054(8) 0.040(7) 0.007(5) 0.002(5) -0.012(6)
O1B 0.080(6) 0.047(4) 0.040(4) -0.007(3) -0.019(4) 0.002(4)
O2B 0.033(9) 0.071(7) 0.065(11) 0.007(8) -0.009(6) 0.007(7)
O3B 0.104(11) 0.034(5) 0.040(6) -0.007(4) -0.010(6) -0.014(6)
C1 0.041(3) 0.036(2) 0.041(2) 0.0077(18) -0.0064(19) -0.0063(18)
C2 0.036(2) 0.0313(17) 0.0194(15) 0.0015(14) -0.0026(16) 0.0018(16)
C3 0.034(2) 0.0320(19) 0.0276(18) 0.0043(15) -0.0076(16) 0.0011(15)
C4 0.049(2) 0.040(2) 0.0165(17) 0.0039(15) -0.0070(16) 0.0004(18)
C5 0.039(2) 0.035(2) 0.0257(17) 0.0064(15) -0.0096(16) 0.0022(17)
C6 0.065(3) 0.0278(18) 0.0273(19) -0.0100(14) 0.0013(19) -0.008(2)
C7 0.102(5) 0.045(3) 0.033(2) -0.0212(19) 0.007(3) -0.018(3)
C8 0.066(3) 0.026(2) 0.048(3) -0.0036(18) 0.015(2) 0.002(2)
C9 0.062(3) 0.041(2) 0.037(2) -0.0048(19) -0.010(2) -0.015(2)
C10 0.047(2) 0.038(2) 0.0236(17) 0.0020(16) 0.0115(18) -0.0002(17)
C11 0.053(3) 0.058(3) 0.045(3) 0.010(2) 0.019(2) 0.015(2)
C12 0.059(3) 0.063(3) 0.0254(19) 0.003(2) 0.0086(19) -0.007(3)
C13 0.039(2) 0.059(3) 0.040(2) -0.004(2) 0.009(2) -0.004(2)
C14 0.049(3) 0.0231(18) 0.037(2) -0.0006(15) -0.0066(19) 0.0068(17)
C15 0.050(3) 0.0284(19) 0.047(2) 0.0087(17) -0.005(2) -0.0003(19)
C16 0.063(3) 0.030(2) 0.061(3) 0.006(2) -0.005(3) 0.015(2)
C17 0.057(3) 0.029(2) 0.049(3) -0.0083(19) -0.011(2) -0.0003(19)
C18 0.033(2) 0.039(2) 0.037(2) 0.0082(18) -0.0059(18) 0.0042(17)
C19 0.027(2) 0.042(2) 0.058(3) 0.005(2) -0.0053(19) 0.0029(17)
C20 0.043(3) 0.063(3) 0.041(2) -0.004(2) 0.005(2) 0.009(2)
C21 0.040(3) 0.060(3) 0.066(3) 0.017(3) -0.011(2) 0.009(2)
C22 0.039(2) 0.035(2) 0.0279(19) 0.0106(16) -0.0074(17) -0.0001(17)
C23 0.041(2) 0.050(2) 0.0213(18) 0.0068(17) -0.0024(16) 0.0026(19)
C24 0.039(2) 0.0259(18) 0.040(2) 0.0069(16) -0.0029(18) 0.0023(16)
C25 0.051(3) 0.031(2) 0.055(3) 0.007(2) -0.004(2) 0.013(2)
C26 0.046(3) 0.0296(19) 0.052(3) 0.0110(18) -0.002(2) -0.0075(19)
C27 0.046(3) 0.032(2) 0.044(2) -0.0021(18) -0.006(2) 0.0041(19)
C28 0.0206(18) 0.043(2) 0.043(2) 0.0142(18) 0.0012(16) 0.0033(16)
C29 0.029(2) 0.072(3) 0.037(2) 0.010(2) 0.0061(18) 0.009(2)
C30 0.026(2) 0.068(3) 0.055(3) 0.021(2) -0.005(2) 0.008(2)
C31 0.027(2) 0.052(3) 0.060(3) 0.011(2) 0.0069(19) -0.006(2)
C32 0.051(3) 0.045(2) 0.0285(19) -0.0067(17) -0.006(2) -0.002(2)
C33 0.054(3) 0.041(2) 0.042(2) -0.005(2) -0.014(2) -0.005(2)
C34 0.076(4) 0.037(2) 0.047(3) -0.010(2) -0.014(3) 0.008(2)
C35 0.082(4) 0.070(4) 0.034(2) -0.016(2) -0.004(3) 0.007(3)
C36 0.036(2) 0.062(3) 0.0219(17) 0.0047(19) 0.0034(15) 0.005(2)
C37 0.044(3) 0.081(4) 0.043(3) 0.012(3) 0.007(2) 0.010(3)
C38 0.046(3) 0.092(4) 0.029(2) 0.004(3) 0.0088(19) 0.002(3)
C39 0.044(3) 0.071(3) 0.033(2) 0.004(2) 0.009(2) -0.014(2)
C40 0.033(2) 0.038(2) 0.037(2) -0.0049(19) -0.0023(19) -0.0072(16)
C41 0.061(4) 0.045(3) 0.098(5) -0.004(3) -0.013(3) 0.010(3)
C42 0.065(5) 0.048(4) 0.075(5) 0.004(4) 0.008(4) -0.001(4)
C1A 0.027(6) 0.082(9) 0.043(8) -0.006(6) -0.001(5) -0.003(5)
C42A 0.018(11) 0.042(15) 0.25(6) -0.03(2) 0.021(19) -0.019(10)
C1B 0.035(7) 0.114(14) 0.029(6) 0.008(7) -0.014(5) -0.009(7)

loop_
_atom_type_symbol
_atom_type_description
_atom_type_scat_dispersion_real
_atom_type_scat_dispersion_imag
_atom_type_scat_source
C C 0.0033 0.0016 'International Tables Vol C Tables 4.2.6.8 and 6.1.1.4'
H H 0.0000 0.0000 'International Tables Vol C Tables 4.2.6.8 and 6.1.1.4'
O O 0.0106 0.0060 'International Tables Vol C Tables 4.2.6.8 and 6.1.1.4'
F F 0.0171 0.0103 'International Tables Vol C Tables 4.2.6.8 and 6.1.1.4'
P P 0.1023 0.0942 'International Tables Vol C Tables 4.2.6.8 and 6.1.1.4'
S S 0.1246 0.1234 'International Tables Vol C Tables 4.2.6.8 and 6.1.1.4'
Cl Cl 0.1484 0.1585 'International Tables Vol C Tables 4.2.6.8 and 6.1.1.4'
Ru Ru -1.2594 0.8363 'International Tables Vol C Tables 4.2.6.8 and 6.1.1.4'

loop_
_geom_angle_atom_site_label_1
_geom_angle_atom_site_label_2
_geom_angle_atom_site_label_3
_geom_angle
_geom_angle_site_symmetry_1
_geom_angle_site_symmetry_3
_geom_angle_publ_flag
C2 Ru1 O2 162.78(13) . . ?
C2 Ru1 P1 95.48(12) . . ?
O2 Ru1 P1 95.53(7) . . ?
C2 Ru1 P2 92.44(12) . . ?
O2 Ru1 P2 101.45(7) . . ?
P1 Ru1 P2 86.27(4) . . ?
C2 Ru1 Cl2 85.35(11) . . ?
O2 Ru1 Cl2 83.35(7) . . ?
P1 Ru1 Cl2 178.40(3) . . ?
P2 Ru1 Cl2 95.07(3) . . ?
C2 Ru1 Cl1 84.29(12) . . ?
O2 Ru1 Cl1 81.52(7) . . ?
P1 Ru1 Cl1 95.46(3) . . ?
P2 Ru1 Cl1 176.43(3) . . ?
Cl2 Ru1 Cl1 83.26(3) . . ?
C3 Ru2 O1 164.06(13) . . ?
C3 Ru2 P3 94.89(12) . . ?
O1 Ru2 P3 96.42(7) . . ?
C3 Ru2 P4 91.72(13) . . ?
O1 Ru2 P4 100.16(7) . . ?
P3 Ru2 P4 86.33(3) . . ?
C3 Ru2 Cl2 85.18(12) . . ?
O1 Ru2 Cl2 83.08(7) . . ?
P3 Ru2 Cl2 177.75(3) . . ?
P4 Ru2 Cl2 95.91(3) . . ?
C3 Ru2 Cl1 87.04(13) . . ?
O1 Ru2 Cl1 80.91(7) . . ?
P3 Ru2 Cl1 94.59(3) . . ?
P4 Ru2 Cl1 178.51(3) . . ?
Cl2 Ru2 Cl1 83.17(3) . . ?
Ru1 Cl1 Ru2 95.89(3) . . ?
Ru1 Cl2 Ru2 96.41(3) . . ?
O3 S1 O2 115.65(16) . . ?
O3 S1 O1 115.38(16) . . ?
O2 S1 O1 114.23(15) . . ?
O3 S1 C1 104.2(2) . . ?
O2 S1 C1 102.69(18) . . ?
O1 S1 C1 102.16(18) . . ?
O3A S1A O1A 113.6(7) . . ?
O3A S1A O2A 115.9(11) . . ?
O1A S1A O2A 113.7(9) . . ?
O3A S1A C1A 103.8(7) . . ?
O1A S1A C1A 105.5(6) . . ?
O2A S1A C1A 102.5(12) . . ?
O3B S1B O1B 114.7(5) . . ?
O3B S1B O2B 113.6(12) . . ?
O1B S1B O2B 115.3(12) . . ?
O3B S1B C1B 106.1(9) . . ?
O1B S1B C1B 100.6(7) . . ?
O2B S1B C1B 104.7(10) . . ?
C4 P1 C10 102.06(19) . . ?
C4 P1 C6 105.3(2) . . ?
C10 P1 C6 108.2(2) . . ?
C4 P1 Ru1 106.21(13) . . ?
C10 P1 Ru1 119.12(14) . . ?
C6 P1 Ru1 114.35(13) . . ?
C5 P2 C18 102.28(19) . . ?
C5 P2 C14 103.81(19) . . ?
C18 P2 C14 109.0(2) . . ?
C5 P2 Ru1 107.12(13) . . ?
C18 P2 Ru1 119.20(13) . . ?
C14 P2 Ru1 113.68(14) . . ?
C22 P3 C28 101.7(2) . . ?
C22 P3 C24 106.22(19) . . ?
C28 P3 C24 107.6(2) . . ?
C22 P3 Ru2 106.27(14) . . ?
C28 P3 Ru2 119.22(13) . . ?
C24 P3 Ru2 114.27(14) . . ?
C23 P4 C32 104.9(2) . . ?
C23 P4 C36 101.5(2) . . ?
C32 P4 C36 108.9(2) . . ?
C23 P4 Ru2 106.81(14) . . ?
C32 P4 Ru2 114.60(14) . . ?
C36 P4 Ru2 118.46(13) . . ?
S1 O1 Ru2 130.34(15) . . ?
S1 O2 Ru1 129.54(15) . . ?
F1 C1 F2 108.9(4) . . ?
F1 C1 F3 109.2(4) . . ?
F2 C1 F3 108.0(4) . . ?
F1 C1 S1 110.2(3) . . ?
F2 C1 S1 111.5(3) . . ?
F3 C1 S1 109.0(3) . . ?
O4 C2 Ru1 168.9(3) . . ?
O5 C3 Ru2 168.6(3) . . ?
C5 C4 P1 114.4(3) . . ?
C4 C5 P2 114.1(3) . . ?
C9 C6 C7 106.8(4) . . ?
C9 C6 C8 110.1(4) . . ?
C7 C6 C8 108.7(4) . . ?
C9 C6 P1 107.5(3) . . ?
C7 C6 P1 113.7(3) . . ?
C8 C6 P1 109.9(3) . . ?
C11 C10 C13 107.2(4) . . ?
C11 C10 C12 109.6(4) . . ?
C13 C10 C12 106.9(4) . . ?
C11 C10 P1 111.6(3) . . ?
C13 C10 P1 110.5(3) . . ?
C12 C10 P1 111.0(3) . . ?
C17 C14 C16 107.4(4) . . ?
C17 C14 C15 111.3(4) . . ?
C16 C14 C15 106.1(4) . . ?
C17 C14 P2 110.9(3) . . ?
C16 C14 P2 113.4(3) . . ?
C15 C14 P2 107.8(3) . . ?
C19 C18 C21 105.9(4) . . ?
C19 C18 C20 108.6(4) . . ?
C21 C18 C20 109.0(4) . . ?
C19 C18 P2 109.5(3) . . ?
C21 C18 P2 113.8(3) . . ?
C20 C18 P2 109.9(3) . . ?
C23 C22 P3 114.7(3) . . ?
C22 C23 P4 113.8(3) . . ?
C26 C24 C27 109.3(4) . . ?
C26 C24 C25 106.2(3) . . ?
C27 C24 C25 109.6(4) . . ?
C26 C24 P3 107.3(3) . . ?
C27 C24 P3 110.7(3) . . ?
C25 C24 P3 113.6(3) . . ?
C31 C28 C29 106.4(4) . . ?
C31 C28 C30 106.7(4) . . ?
C29 C28 C30 109.4(4) . . ?
C31 C28 P3 110.7(3) . . ?
C29 C28 P3 111.7(3) . . ?
C30 C28 P3 111.7(3) . . ?
C34 C32 C33 111.4(4) . . ?
C34 C32 C35 107.8(4) . . ?
C33 C32 C35 105.3(4) . . ?
C34 C32 P4 111.3(3) . . ?
C33 C32 P4 107.7(3) . . ?
C35 C32 P4 113.1(4) . . ?
C37 C36 C39 108.2(4) . . ?
C37 C36 C38 109.7(4) . . ?
C39 C36 C38 104.2(4) . . ?
C37 C36 P4 111.3(3) . . ?
C39 C36 P4 109.4(3) . . ?
C38 C36 P4 113.7(3) . . ?
Cl5 C40 Cl4 109.6(2) . . ?
Cl5 C40 Cl3 110.7(2) . . ?
Cl4 C40 Cl3 110.6(3) . . ?
Cl6 C41 Cl7 112.9(4) . . ?
Cl6 C41 Cl8 111.6(4) . . ?
Cl7 C41 Cl8 109.8(3) . . ?
Cl10 C42 Cl11 109.8(5) . . ?
Cl10 C42 Cl9 110.0(5) . . ?
Cl11 C42 Cl9 112.8(5) . . ?
F1A C1A F2A 109.5(13) . . ?
F1A C1A F3A 110.4(13) . . ?
F2A C1A F3A 97.5(11) . . ?
F1A C1A S1A 113.3(10) . . ?
F2A C1A S1A 113.6(13) . . ?
F3A C1A S1A 111.5(9) . . ?
Cl9B C42A Cl9C 111.9(14) . . ?
Cl9B C42A Cl9A 111.6(11) . . ?
Cl9C C42A Cl9A 107.6(10) . . ?
F1B C1B F3B 114(2) . . ?
F1B C1B F2B 110.3(15) . . ?
F3B C1B F2B 114.3(16) . . ?
F1B C1B S1B 104.0(12) . . ?
F3B C1B S1B 105.1(14) . . ?
F2B C1B S1B 108.2(11) . . ?

loop_
_geom_bond_atom_site_label_1
_geom_bond_atom_site_label_2
_geom_bond_distance
_geom_bond_site_symmetry_2
_geom_bond_publ_flag
Ru1 C2 1.806(4) . ?
Ru1 O2 2.225(3) . ?
Ru1 P1 2.3711(9) . ?
Ru1 P2 2.3803(10) . ?
Ru1 Cl2 2.4721(8) . ?
Ru1 Cl1 2.4823(9) . ?
Ru2 C3 1.808(4) . ?
Ru2 O1 2.219(3) . ?
Ru2 P3 2.3714(10) . ?
Ru2 P4 2.3883(10) . ?
Ru2 Cl2 2.4742(9) . ?
Ru2 Cl1 2.4842(8) . ?
Cl3 C40 1.751(4) . ?
Cl4 C40 1.749(5) . ?
Cl5 C40 1.746(5) . ?
Cl6 C41 1.669(7) . ?
Cl7 C41 1.748(6) . ?
Cl8 C41 1.765(6) . ?
Cl9 C42 1.738(8) . ?
Cl10 C42 1.721(8) . ?
Cl11 C42 1.724(7) . ?
Cl9A C42A 1.755(13) . ?
Cl9B C42A 1.725(15) . ?
Cl9C C42A 1.744(14) . ?
S1 O3 1.427(3) . ?
S1 O2 1.459(3) . ?
S1 O1 1.462(3) . ?
S1 C1 1.834(4) . ?
S1A O3A 1.427(14) . ?
S1A O1A 1.425(8) . ?
S1A O2A 1.45(2) . ?
S1A C1A 1.797(16) . ?
S1B O3B 1.429(16) . ?
S1B O1B 1.434(8) . ?
S1B O2B 1.432(16) . ?
S1B C1B 1.809(12) . ?
P1 C4 1.852(4) . ?
P1 C10 1.902(4) . ?
P1 C6 1.903(4) . ?
P2 C5 1.846(4) . ?
P2 C18 1.904(4) . ?
P2 C14 1.917(4) . ?
P3 C22 1.843(4) . ?
P3 C28 1.892(4) . ?
P3 C24 1.899(4) . ?
P4 C23 1.846(4) . ?
P4 C32 1.901(4) . ?
P4 C36 1.903(4) . ?
F1 C1 1.313(5) . ?
F2 C1 1.327(6) . ?
F3 C1 1.331(5) . ?
F1A C1A 1.276(15) . ?
F2A C1A 1.45(2) . ?
F3A C1A 1.465(18) . ?
F1B C1B 1.20(2) . ?
F2B C1B 1.41(2) . ?
F3B C1B 1.22(3) . ?
O4 C2 1.152(5) . ?
O5 C3 1.155(5) . ?
C4 C5 1.522(6) . ?
C6 C9 1.519(7) . ?
C6 C7 1.540(6) . ?
C6 C8 1.540(6) . ?
C10 C11 1.524(6) . ?
C10 C13 1.535(6) . ?
C10 C12 1.548(6) . ?
C14 C17 1.530(6) . ?
C14 C16 1.533(6) . ?
C14 C15 1.533(7) . ?
C18 C19 1.525(6) . ?
C18 C21 1.535(6) . ?
C18 C20 1.543(6) . ?
C22 C23 1.528(6) . ?
C24 C26 1.530(6) . ?
C24 C27 1.534(6) . ?
C24 C25 1.542(6) . ?
C28 C31 1.534(6) . ?
C28 C29 1.540(6) . ?
C28 C30 1.542(6) . ?
C32 C34 1.521(7) . ?
C32 C33 1.536(7) . ?
C32 C35 1.542(6) . ?
C36 C37 1.524(7) . ?
C36 C39 1.547(7) . ?
C36 C38 1.549(6) . ?
